data_2205596
loop_
_publ_author_name
'Li, Zong-Xiao'
'Zhang, Xin-Li'

_publ_section_title
;
 4-Chloro-2-(1-naphthyliminomethyl)phenol
;
_journal_issue 4
_journal_name_full 'Acta Crystallographica Section E'
_journal_page_first o875
_journal_page_last o876
_journal_paper_doi 10.1107/S1600536805006392
_journal_volume 61
_journal_year 2005
_chemical_formula_iupac 'C17 H12 Cl N O'
_chemical_formula_moiety 'C17 H12 Cl N O'
_chemical_formula_sum 'C17 H12 Cl N O'
_chemical_formula_weight 281.73
_chemical_name_systematic
;
4-Chloro-2-(1-naphthyliminomethyl)phenol
;
_space_group_IT_number 14
_symmetry_cell_setting monoclinic
_symmetry_space_group_name_Hall '-P 2ybc'
_symmetry_space_group_name_H-M 'P 1 21/c 1'
_atom_sites_solution_hydrogens geom
_atom_sites_solution_primary direct
_atom_sites_solution_secondary difmap
_audit_creation_method SHELXL-97
_cell_angle_alpha 90.00
_cell_angle_beta 90.720(6)
_cell_angle_gamma 90.00
_cell_formula_units_Z 4
_cell_length_a 24.733(9)
_cell_length_b 4.420(2)
_cell_length_c 12.376(4)
_cell_measurement_reflns_used 1012
_cell_measurement_temperature 298(2)
_cell_measurement_theta_max 22.37
_cell_measurement_theta_min 2.18
_cell_volume 1352.8(9)
_computing_cell_refinement 'SAINT (Bruker, 1998)'
_computing_data_collection 'SMART (Bruker, 1998)'
_computing_data_reduction SAINT
_computing_molecular_graphics 'SHELXTL (Sheldrick, 1997b)'
_computing_publication_material SHELXTL
_computing_structure_refinement 'SHELXL97 (Sheldrick, 1997a)'
_computing_structure_solution 'SHELXS97 (Sheldrick, 1997a)'
_diffrn_ambient_temperature 298(2)
_diffrn_measured_fraction_theta_full 0.997
_diffrn_measured_fraction_theta_max 0.997
_diffrn_measurement_device_type 'Bruker SMART CCD area-detector'
_diffrn_measurement_method \w
_diffrn_radiation_monochromator graphite
_diffrn_radiation_source 'fine-focus sealed tube'
_diffrn_radiation_type MoK\a
_diffrn_radiation_wavelength 0.71073
_diffrn_reflns_av_R_equivalents 0.0428
_diffrn_reflns_av_sigmaI/netI 0.0554
_diffrn_reflns_limit_h_max 23
_diffrn_reflns_limit_h_min -29
_diffrn_reflns_limit_k_max 5
_diffrn_reflns_limit_k_min -4
_diffrn_reflns_limit_l_max 14
_diffrn_reflns_limit_l_min -9
_diffrn_reflns_number 5273
_diffrn_reflns_theta_full 25.03
_diffrn_reflns_theta_max 25.03
_diffrn_reflns_theta_min 1.65
_diffrn_standards_decay_% 0
_diffrn_standards_number 0
_exptl_absorpt_coefficient_mu 0.276
_exptl_absorpt_correction_T_max 0.9676
_exptl_absorpt_correction_T_min 0.8790
_exptl_absorpt_correction_type multi-scan
_exptl_absorpt_process_details '(SADABS; Sheldrick, 1996)'
_exptl_crystal_colour yellow
_exptl_crystal_density_diffrn 1.383
_exptl_crystal_density_method 'not measured'
_exptl_crystal_description block
_exptl_crystal_F_000 584
_exptl_crystal_size_max 0.48
_exptl_crystal_size_mid 0.32
_exptl_crystal_size_min 0.12
_refine_diff_density_max 0.210
_refine_diff_density_min -0.163
_refine_ls_extinction_method none
_refine_ls_goodness_of_fit_ref 0.995
_refine_ls_hydrogen_treatment constr
_refine_ls_matrix_type full
_refine_ls_number_parameters 182
_refine_ls_number_reflns 2391
_refine_ls_number_restraints 0
_refine_ls_restrained_S_all 0.995
_refine_ls_R_factor_all 0.0954
_refine_ls_R_factor_gt 0.0554
_refine_ls_shift/su_max 0.000
_refine_ls_shift/su_mean 0.000
_refine_ls_structure_factor_coef Fsqd
_refine_ls_weighting_details 'calc w = 1/[\s^2^(Fo^2^)+(0.0509P)^2^] where P = (Fo^2^+2Fc^2^)/3'
_refine_ls_weighting_scheme calc
_refine_ls_wR_factor_gt 0.1089
_refine_ls_wR_factor_ref 0.1249
_reflns_number_gt 1522
_reflns_number_total 2391
_reflns_threshold_expression I>2\s(I)
_cod_data_source_file su6175.cif
_cod_data_source_block I
_cod_original_sg_symbol_H-M 'P 21/c'
_cod_database_code 2205596
_cod_database_fobs_code 2205596

loop_
_symmetry_equiv_pos_as_xyz
'x, y, z'
'-x, y+1/2, -z+1/2'
'-x, -y, -z'
'x, -y-1/2, z-1/2'

loop_
_atom_site_label
_atom_site_fract_x
_atom_site_fract_y
_atom_site_fract_z
_atom_site_U_iso_or_equiv
_atom_site_adp_type
_atom_site_calc_flag
_atom_site_refinement_flags
_atom_site_occupancy
_atom_site_type_symbol
Cl1 0.03427(3) -0.39243(19) 0.83960(7) 0.0721(3) Uani d . 1 Cl
O1 0.19416(9) 0.3534(6) 1.06843(15) 0.0686(6) Uani d . 1 O
H1 0.2196 0.3928 1.0291 0.103 Uiso calc R 1 H
N1 0.24917(9) 0.3722(5) 0.88814(17) 0.0479(6) Uani d . 1 N
C1 0.20960(12) 0.2278(6) 0.8442(2) 0.0469(7) Uani d . 1 C
H1A 0.2101 0.1939 0.7701 0.056 Uiso calc R 1 H
C2 0.16439(11) 0.1157(6) 0.9047(2) 0.0433(7) Uani d . 1 C
C3 0.15770(12) 0.1819(7) 1.0136(2) 0.0503(8) Uani d . 1 C
C4 0.11334(13) 0.0730(7) 1.0673(2) 0.0587(8) Uani d . 1 C
H4 0.1090 0.1199 1.1400 0.070 Uiso calc R 1 H
C5 0.07540(13) -0.1038(7) 1.0155(3) 0.0603(9) Uani d . 1 C
H5 0.0457 -0.1773 1.0525 0.072 Uiso calc R 1 H
C6 0.08215(12) -0.1707(6) 0.9070(3) 0.0506(8) Uani d . 1 C
C7 0.12580(12) -0.0627(6) 0.8527(2) 0.0501(7) Uani d . 1 C
H7 0.1298 -0.1091 0.7799 0.060 Uiso calc R 1 H
C8 0.29027(12) 0.4870(6) 0.8213(2) 0.0468(7) Uani d . 1 C
C9 0.27781(13) 0.6525(7) 0.7304(2) 0.0582(8) Uani d . 1 C
H9 0.2419 0.6768 0.7087 0.070 Uiso calc R 1 H
C10 0.31936(15) 0.7851(7) 0.6701(3) 0.0689(10) Uani d . 1 C
H10 0.3106 0.9002 0.6095 0.083 Uiso calc R 1 H
C11 0.37128(15) 0.7482(7) 0.6985(3) 0.0686(9) Uani d . 1 C
H11 0.3980 0.8413 0.6582 0.082 Uiso calc R 1 H
C12 0.38615(12) 0.5697(7) 0.7890(2) 0.0534(8) Uani d . 1 C
C13 0.44047(14) 0.5154(8) 0.8177(3) 0.0678(10) Uani d . 1 C
H13 0.4677 0.6007 0.7765 0.081 Uiso calc R 1 H
C14 0.45397(14) 0.3422(8) 0.9037(3) 0.0762(10) Uani d . 1 C
H14 0.4901 0.3091 0.9216 0.091 Uiso calc R 1 H
C15 0.41305(14) 0.2125(8) 0.9661(3) 0.0683(9) Uani d . 1 C
H15 0.4224 0.0932 1.0253 0.082 Uiso calc R 1 H
C16 0.36038(12) 0.2580(7) 0.9414(2) 0.0540(8) Uani d . 1 C
H16 0.3339 0.1685 0.9834 0.065 Uiso calc R 1 H
C17 0.34499(12) 0.4411(6) 0.8520(2) 0.0460(7) Uani d . 1 C

loop_
_atom_site_aniso_label
_atom_site_aniso_U_11
_atom_site_aniso_U_22
_atom_site_aniso_U_33
_atom_site_aniso_U_12
_atom_site_aniso_U_13
_atom_site_aniso_U_23
Cl1 0.0564(6) 0.0718(6) 0.0881(7) -0.0119(5) -0.0042(4) 0.0025(5)
O1 0.0663(16) 0.0974(17) 0.0422(12) -0.0188(14) 0.0054(10) -0.0077(12)
N1 0.0462(15) 0.0537(15) 0.0440(14) 0.0020(13) 0.0099(11) -0.0036(12)
C1 0.0505(19) 0.0501(17) 0.0403(17) 0.0078(15) 0.0056(14) -0.0012(13)
C2 0.0433(17) 0.0468(16) 0.0398(17) 0.0053(14) 0.0021(13) 0.0007(14)
C3 0.0501(19) 0.0566(19) 0.0444(18) 0.0038(16) 0.0032(14) 0.0013(15)
C4 0.056(2) 0.076(2) 0.0442(18) -0.0029(18) 0.0089(15) 0.0075(16)
C5 0.050(2) 0.068(2) 0.063(2) -0.0009(18) 0.0122(16) 0.0166(18)
C6 0.0429(18) 0.0469(17) 0.062(2) 0.0069(15) -0.0035(14) 0.0075(15)
C7 0.052(2) 0.0519(18) 0.0463(18) 0.0047(15) 0.0046(14) 0.0017(14)
C8 0.052(2) 0.0437(16) 0.0445(18) 0.0007(15) 0.0114(14) -0.0062(13)
C9 0.062(2) 0.0564(19) 0.056(2) 0.0065(17) 0.0108(16) 0.0015(16)
C10 0.082(3) 0.060(2) 0.066(2) 0.005(2) 0.0201(19) 0.0132(17)
C11 0.077(3) 0.056(2) 0.073(2) -0.0106(19) 0.0322(19) 0.0009(18)
C12 0.051(2) 0.0493(19) 0.060(2) -0.0080(16) 0.0172(15) -0.0132(16)
C13 0.056(2) 0.068(2) 0.080(3) -0.0127(18) 0.0227(18) -0.0175(19)
C14 0.052(2) 0.091(3) 0.085(3) 0.003(2) 0.003(2) -0.022(2)
C15 0.064(2) 0.082(2) 0.059(2) 0.008(2) 0.0004(18) -0.0066(18)
C16 0.053(2) 0.0608(19) 0.0489(19) 0.0019(16) 0.0089(14) -0.0086(16)
C17 0.053(2) 0.0417(17) 0.0439(18) -0.0032(14) 0.0102(14) -0.0114(13)

loop_
_atom_type_symbol
_atom_type_description
_atom_type_scat_dispersion_real
_atom_type_scat_dispersion_imag
_atom_type_scat_source
C C 0.0033 0.0016 'International Tables Vol C Tables 4.2.6.8 and 6.1.1.4'
H H 0.0000 0.0000 'International Tables Vol C Tables 4.2.6.8 and 6.1.1.4'
N N 0.0061 0.0033 'International Tables Vol C Tables 4.2.6.8 and 6.1.1.4'
O O 0.0106 0.0060 'International Tables Vol C Tables 4.2.6.8 and 6.1.1.4'
Cl Cl 0.1484 0.1585 'International Tables Vol C Tables 4.2.6.8 and 6.1.1.4'

loop_
_geom_angle_atom_site_label_1
_geom_angle_atom_site_label_2
_geom_angle_atom_site_label_3
_geom_angle
C3 O1 H1 109.5
C1 N1 C8 118.7(2)
N1 C1 C2 122.9(3)
N1 C1 H1A 118.5
C2 C1 H1A 118.5
C7 C2 C3 118.6(3)
C7 C2 C1 119.1(3)
C3 C2 C1 122.2(3)
O1 C3 C4 118.9(3)
O1 C3 C2 121.1(3)
C4 C3 C2 120.0(3)
C5 C4 C3 121.1(3)
C5 C4 H4 119.4
C3 C4 H4 119.4
C4 C5 C6 118.9(3)
C4 C5 H5 120.5
C6 C5 H5 120.5
C7 C6 C5 120.5(3)
C7 C6 Cl1 119.9(2)
C5 C6 Cl1 119.6(2)
C6 C7 C2 120.9(3)
C6 C7 H7 119.6
C2 C7 H7 119.6
C9 C8 N1 121.0(3)
C9 C8 C17 120.0(3)
N1 C8 C17 118.9(3)
C8 C9 C10 119.9(3)
C8 C9 H9 120.0
C10 C9 H9 120.0
C11 C10 C9 121.0(3)
C11 C10 H10 119.5
C9 C10 H10 119.5
C10 C11 C12 121.0(3)
C10 C11 H11 119.5
C12 C11 H11 119.5
C13 C12 C17 119.1(3)
C13 C12 C11 122.2(3)
C17 C12 C11 118.7(3)
C14 C13 C12 121.5(3)
C14 C13 H13 119.3
C12 C13 H13 119.3
C13 C14 C15 119.5(3)
C13 C14 H14 120.2
C15 C14 H14 120.2
C16 C15 C14 121.1(3)
C16 C15 H15 119.5
C14 C15 H15 119.5
C15 C16 C17 120.7(3)
C15 C16 H16 119.7
C17 C16 H16 119.7
C12 C17 C8 119.2(3)
C12 C17 C16 118.2(3)
C8 C17 C16 122.5(3)

loop_
_geom_bond_atom_site_label_1
_geom_bond_atom_site_label_2
_geom_bond_distance
Cl1 C6 1.742(3)
O1 C3 1.354(3)
O1 H1 0.8200
N1 C1 1.283(3)
N1 C8 1.413(3)
C1 C2 1.441(4)
C1 H1A 0.9300
C2 C7 1.390(4)
C2 C3 1.391(4)
C3 C4 1.377(4)
C4 C5 1.374(4)
C4 H4 0.9300
C5 C6 1.387(4)
C5 H5 0.9300
C6 C7 1.365(4)
C7 H7 0.9300
C8 C9 1.373(4)
C8 C17 1.416(4)
C9 C10 1.405(4)
C9 H9 0.9300
C10 C11 1.337(4)
C10 H10 0.9300
C11 C12 1.415(4)
C11 H11 0.9300
C12 C13 1.406(4)
C12 C17 1.410(4)
C13 C14 1.350(4)
C13 H13 0.9300
C14 C15 1.403(4)
C14 H14 0.9300
C15 C16 1.349(4)
C15 H15 0.9300
C16 C17 1.419(4)
C16 H16 0.9300

loop_
_geom_hbond_atom_site_label_D
_geom_hbond_atom_site_label_H
_geom_hbond_atom_site_label_A
_geom_hbond_distance_DH
_geom_hbond_distance_HA
_geom_hbond_distance_DA
_geom_hbond_angle_DHA
O1 H1 N1 0.82 1.90 2.629(3) 147

loop_
_cod_related_entry_id
_cod_related_entry_database
_cod_related_entry_code
1 ChemSpider 30654803
